data_1556983
loop_
_publ_author_name
'Lin, Shuang'
'Yu, Huimin'
'Yang, Beiye'
'Li, Fengli'
'Chen, Xia'
'Li, Huaqiang'
'Zhang, Sitian'
'Wang, Jianping'
'Hu, Youcai'
'Hu, Zhengxi'
'Zhang, Yonghui'

_publ_section_title
;
 Reisolation and Configurational Reinvestigation of Cottoquinazolines E-G
 from an Arthropod-Derived Strain of the Fungus <i>Neosartorya
 fischeri</i>.
;
_journal_issue 1
_journal_name_full 'Journal of natural products'
_journal_page_first 169
_journal_page_last 173
_journal_paper_doi 10.1021/acs.jnatprod.9b01000
_journal_volume 83
_journal_year 2020
_chemical_absolute_configuration ad
_chemical_formula_moiety 'C23 H19 N5 O4, 0.17(H2 O1)'
_chemical_formula_sum 'C23 H19.35 N5 O4.18'
_chemical_formula_weight 432.58
_space_group_crystal_system orthorhombic
_space_group_IT_number 19
_space_group_name_Hall 'P 2ac 2ab'
_space_group_name_H-M_alt 'P 21 21 21'
_atom_sites_solution_hydrogens mixed
_atom_sites_solution_primary direct
_audit_creation_date 2019-01-16
_audit_creation_method
;
Olex2 1.2
(compiled 2018.05.29 svn.r3508 for OlexSys, GUI svn.r5506)
;
_cell_angle_alpha 90
_cell_angle_beta 90
_cell_angle_gamma 90
_cell_formula_units_Z 8
_cell_length_a 7.43380(10)
_cell_length_b 19.18740(10)
_cell_length_c 28.72810(10)
_cell_measurement_reflns_used 68923
_cell_measurement_temperature 100.00(10)
_cell_measurement_theta_max 73.5970
_cell_measurement_theta_min 2.7800
_cell_volume 4097.64(6)
_computing_cell_refinement 'CrysAlisPro 1.171.39.28b (Rigaku OD, 2015)'
_computing_data_collection 'CrysAlisPro 1.171.39.28b (Rigaku OD, 2015)'
_computing_data_reduction 'CrysAlisPro 1.171.39.28b (Rigaku OD, 2015)'
_computing_molecular_graphics 'Olex2 (Dolomanov et al., 2009)'
_computing_publication_material 'Olex2 (Dolomanov et al., 2009)'
_computing_structure_refinement 'XL (Sheldrick, 2008)'
_computing_structure_solution 'XS (Sheldrick, 2008)'
_diffrn_ambient_environment N~2~
_diffrn_ambient_temperature 100.00(10)
_diffrn_detector 'CCD plate'
_diffrn_measured_fraction_theta_full 1.000
_diffrn_measured_fraction_theta_max 0.989
_diffrn_measurement_details
;
List of Runs (angles in degrees, time in seconds):

  # Type    Start    End  Width  t~exp~   \w     \q     \k     \f   Frames
--------------------------------------------------------------------------
  1  \w    -21.00  65.00   0.50    0.50    --    0.00  57.00-120.00  172
  2  \w    -15.00  47.00   0.50    0.50    --    0.00  19.00  60.00  124
  3  \w    -15.00  44.00   0.50    0.50    --    0.00  38.00   0.00  118
  4  \w    -18.00   8.00   0.50    0.50    --    0.00  19.00-120.00   52
  5  \w    -44.00  18.00   0.50    0.50    --    0.00 -19.00-180.00  124
  6  \w    -10.00  17.00   0.50    0.50    --    0.00  38.00-120.00   54
  7  \w     59.00  85.00   0.50    0.50    --    0.00  38.00   0.00   52
  8  \w    -21.00  56.00   0.50    0.50    --    0.00  57.00 -60.00  154
  9  \w     24.00  86.00   0.50    0.50    --    0.00  38.00-120.00  124
 10  \w     33.00  59.00   0.50    0.50    --    0.00  19.00-120.00   52
 11  \w    -17.00  89.00   0.50    0.50    --    0.00  38.00 150.00  212
 12  \w     69.00 178.00   0.50    1.20    --   94.60  68.00   3.51  218
 13  \w     71.00  96.00   0.50    1.20    --   94.60  60.00-128.75   50
 14  \w     66.00  91.00   0.50    1.20    --   94.60  74.00   4.92   50
 15  \w    105.00 133.00   0.50    1.20    --   94.60  71.00 -19.56   56
 16  \w     67.00  96.00   0.50    1.20    --   94.60  71.00 -19.56   58
 17  \w     70.00  96.00   0.50    1.20    --   94.60  64.00 -29.13   52
 18  \w     67.00  92.00   0.50    1.20    --   94.60  73.00  -9.67   50
 19  \w     67.00  93.00   0.50    1.20    --   94.60  71.00  62.24   52
 20  \w     70.00  96.00   0.50    1.20    --   94.60  67.00-126.70   52
 21  \w     71.00 107.00   0.50    1.20    --   94.60  59.00-157.79   72
 22  \w     67.00  92.00   0.50    1.20    --   94.60  73.00 142.15   50
 23  \w     66.00  93.00   0.50    1.20    --   94.60  74.00  28.21   54
 24  \w     67.00  93.00   0.50    1.20    --   94.60  73.00  83.05   52
 25  \w     68.00  94.00   0.50    1.20    --   94.60  70.00 -61.59   52
 26  \w    105.00 130.00   0.50    1.20    --   94.60  70.00 -61.59   50
 27  \w     66.00  92.00   0.50    1.20    --   94.60  75.00 -87.43   52
 28  \w     70.00 180.00   0.50    1.20    --   94.60  63.00  65.76  220
 29  \w     67.00  92.00   0.50    1.20    --   94.60  71.00 -44.62   50
 30  \w    117.00 144.00   0.50    1.20    --   94.60  71.00 -44.62   54
 31  \w     68.00  93.00   0.50    1.20    --   94.60  69.00  49.22   50
 32  \w     66.00  91.00   0.50    1.20    --   94.60  74.00 -72.20   50
 33  \w     72.00 184.00   0.50    1.20    --   94.60  55.00 -62.97  224
 34  \w     67.00  92.00   0.50    1.20    --   94.60  73.00-174.37   50
 35  \w     67.00 132.00   0.50    1.20    --   94.60  72.00 156.44  130
 36  \w     67.00 184.00   0.50    1.20    --   94.60  73.00 129.06  234
 37  \w     71.00  98.00   0.50    1.20    --   94.60  60.00-106.50   54
 38  \w     66.00  92.00   0.50    1.20    --   94.60  74.00  89.24   52
 39  \w     66.00  91.00   0.50    1.20    --   94.60  75.00 169.08   50
 40  \w    155.00 182.00   0.50    1.20    --   94.60  75.00 169.08   54
 41  \w     69.00  95.00   0.50    1.20    --   94.60  67.00  77.28   52
 42  \w     67.00  93.00   0.50    1.20    --   94.60  73.00 -34.10   52
 43  \w     70.00 101.00   0.50    1.20    --   94.60  64.00 129.44   62
 44  \w      8.00 118.00   0.50    1.20    --   94.60 -61.00-180.00  220
 45  \w      5.00 125.00   0.50    1.20    --   94.60 -82.00  30.00  240
 46  \w     11.00  41.00   0.50    1.20    --   94.60 -82.00-150.00   60
 47  \w     61.00 125.00   0.50    1.20    --   94.60 -82.00-150.00  128
 48  \w     48.00  94.00   0.50    1.20    --   94.60 -77.00 -60.00   92
 49  \w      6.00  52.00   0.50    1.20    --   94.60 -82.00  60.00   92
 50  \w     61.00 126.00   0.50    1.20    --   94.60 -82.00  60.00  130
 51  \w     67.00 177.00   0.50    1.20    --   94.60  71.00  19.57  220
 52  \w     67.00  93.00   0.50    1.20    --   94.60  71.00 -56.12   52
 53  \w     83.00 123.00   0.50    1.20    --   94.60 -82.00 -60.00   80
 54  \w     71.00  99.00   0.50    1.20    --   94.60  61.00   0.00   56
 55  \w    119.00 145.00   0.50    1.20    --   94.60  71.00 151.34   52
 56  \w     50.00 123.00   0.50    1.20    --   94.60 -82.00 120.00  146
 57  \w    158.00 183.00   0.50    1.20    --   94.60  74.00 102.10   50
 58  \w     71.00  97.00   0.50    1.20    --   94.60  61.00-180.00   52
 59  \w    103.00 140.00   0.50    1.20    --   94.60  61.00-180.00   74
 60  \w     71.00 175.00   0.50    1.20    --   94.60  61.00  90.00  208
 61  \w     69.00  94.00   0.50    1.20    --   94.60  68.00-146.91   50
 62  \w     66.00 147.00   0.50    1.20    --   94.60  74.00 102.10  162
 63  \w     98.00 123.00   0.50    1.20    --   94.60  75.00-165.03   50
 64  \w     71.00 178.00   0.50    1.20    --   94.60  59.00 -93.73  214
 65  \w    145.00 177.00   0.50    1.20    --   94.60  74.00-103.51   64
 66  \w     66.00  92.00   0.50    1.20    --   94.60  74.00-103.51   52
 67  \w     66.00  92.00   0.50    1.20    --   94.60  75.00-165.03   52
 68  \w     67.00  93.00   0.50    1.20    --   94.60  71.00 151.34   52
 69  \w    156.00 181.00   0.50    1.20    --   94.60  73.00  -9.67   50
 70  \w     71.00 183.00   0.50    1.20    --   94.60  59.00-149.71  224
 71  \w     71.00 179.00   0.50    1.20    --   94.60  62.00-125.46  216
;
_diffrn_measurement_device 'four-circle diffractometer'
_diffrn_measurement_device_type 'XtaLAB AFC12 (RINC): Kappa single'
_diffrn_measurement_method '\w scans'
_diffrn_orient_matrix_type 'CrysAlisPro convention (1999,Acta A55,543-557)'
_diffrn_orient_matrix_UB_11 0.0194904000
_diffrn_orient_matrix_UB_12 0.0654073000
_diffrn_orient_matrix_UB_13 0.0306833000
_diffrn_orient_matrix_UB_21 -0.0258543000
_diffrn_orient_matrix_UB_22 -0.0449651000
_diffrn_orient_matrix_UB_23 0.0439002000
_diffrn_orient_matrix_UB_31 0.2047864000
_diffrn_orient_matrix_UB_32 -0.0118601000
_diffrn_orient_matrix_UB_33 0.0026523000
_diffrn_radiation_monochromator graphite
_diffrn_radiation_probe x-ray
_diffrn_radiation_type CuK\a
_diffrn_radiation_wavelength 1.54184
_diffrn_reflns_av_R_equivalents 0.0396
_diffrn_reflns_av_unetI/netI 0.0161
_diffrn_reflns_Laue_measured_fraction_full 1.000
_diffrn_reflns_Laue_measured_fraction_max 0.989
_diffrn_reflns_limit_h_max 8
_diffrn_reflns_limit_h_min -8
_diffrn_reflns_limit_k_max 23
_diffrn_reflns_limit_k_min -23
_diffrn_reflns_limit_l_max 35
_diffrn_reflns_limit_l_min -35
_diffrn_reflns_number 109977
_diffrn_reflns_point_group_measured_fraction_full 1.000
_diffrn_reflns_point_group_measured_fraction_max 0.988
_diffrn_reflns_theta_full 67.684
_diffrn_reflns_theta_max 73.936
_diffrn_reflns_theta_min 2.769
_diffrn_source 'fine-focus sealed X-ray tube'
_diffrn_source_type 'Enhance (Cu) X-ray Source'
_exptl_absorpt_coefficient_mu 0.823
_exptl_absorpt_correction_T_max 1.00000
_exptl_absorpt_correction_T_min 0.81589
_exptl_absorpt_correction_type multi-scan
_exptl_absorpt_process_details
;
CrysAlisPro 1.171.39.28b (Rigaku Oxford Diffraction, 2015)
Empirical absorption correction using spherical harmonics,
 implemented in SCALE3 ABSPACK scaling algorithm.
;
_exptl_crystal_colour colorless
_exptl_crystal_density_diffrn 1.402
_exptl_crystal_description needle
_exptl_crystal_F_000 1806
_exptl_crystal_size_max 0.3
_exptl_crystal_size_mid 0.07
_exptl_crystal_size_min 0.05
_refine_diff_density_max 0.113
_refine_diff_density_min -0.162
_refine_diff_density_rms 0.033
_refine_ls_abs_structure_details
;
 Flack x determined using 3463 quotients [(I+)-(I-)]/[(I+)+(I-)]
 (Parsons, Flack and Wagner, Acta Cryst. B69 (2013) 249-259).
;
_refine_ls_abs_structure_Flack 0.02(3)
_refine_ls_extinction_method none
_refine_ls_goodness_of_fit_ref 1.032
_refine_ls_hydrogen_treatment constr
_refine_ls_matrix_type full
_refine_ls_number_parameters 591
_refine_ls_number_reflns 8221
_refine_ls_number_restraints 0
_refine_ls_restrained_S_all 1.032
_refine_ls_R_factor_all 0.0261
_refine_ls_R_factor_gt 0.0254
_refine_ls_shift/su_max 0.001
_refine_ls_shift/su_mean 0.000
_refine_ls_structure_factor_coef Fsqd
_refine_ls_weighting_details 'w=1/[\s^2^(Fo^2^)+(0.0361P)^2^+0.8102P] where P=(Fo^2^+2Fc^2^)/3'
_refine_ls_weighting_scheme calc
_refine_ls_wR_factor_gt 0.0650
_refine_ls_wR_factor_ref 0.0654
_reflns_Friedel_coverage 0.771
_reflns_Friedel_fraction_full 1.000
_reflns_Friedel_fraction_max 0.988
_reflns_number_gt 8060
_reflns_number_total 8221
_reflns_threshold_expression 'I > 2\s(I)'
_cod_data_source_file np9b01000_si_003.cif
_cod_data_source_block 20181214_ls1-29-18
_cod_depositor_comments 'Adding full bibliography for 1556983--1556984.cif.'
_cod_database_code 1556983
_shelx_shelxl_version_number 2014/7
_shelx_space_group_comment
;
The symmetry employed for this shelxl refinement is uniquely defined
by the following loop, which should always be used as a source of
symmetry information in preference to the above space-group names.
They are only intended as comments.
;
_shelx_estimated_absorpt_t_max 0.960
_shelx_estimated_absorpt_t_min 0.790
_reflns_odcompleteness_completeness 99.95
_reflns_odcompleteness_iscentric 1
_reflns_odcompleteness_theta 66.97
_olex2_refinement_description
;
1. Fixed Uiso
 At 1.2 times of:
  All C(H) groups, All C(H,H) groups, All N(H) groups
 At 1.5 times of:
  All C(H,H,H) groups, All O(H,H) groups
2. Others
 Fixed Sof: O1W(0.35) H1WA(0.35) H1WB(0.35)
3.a Riding coordinates:
 N19(H19), N19A(H19A)
3.b Free rotating group:
 O1W(H1WA,H1WB)
3.c Ternary CH refined with riding coordinates:
 C3(H3), C14(H14), C18(H18), C20(H20), C3A(H3A), C14A(H14A), C18A(H18A),
 C20A(H20A)
3.d Secondary CH2 refined with riding coordinates:
 C15(H15A,H15B), C15A(H15C,H15D)
3.e Aromatic/amide H refined with riding coordinates:
 C7(H7), C8(H8), C9(H9), C10(H10), C24(H24), C25(H25), C26(H26), C27(H27),
 N2(H2), C7A(H7A), C8A(H8A), C9A(H9A), C10A(H10A), C24A(H24A), C25A(H25A),
 C26A(H26A), C27A(H27A), N2A(H2A)
3.f Idealised Me refined as rotating group:
 C29(H29A,H29B,H29C), C29A(H29D,H29E,H29F)
;
_olex2_submission_special_instructions 'No special instructions were received'
_oxdiff_exptl_absorpt_empirical_details
;
Empirical correction (ABSPACK) includes:
- Absorption correction using spherical harmonics
- Frame scaling
;
_oxdiff_exptl_absorpt_empirical_full_max 1.320
_oxdiff_exptl_absorpt_empirical_full_min 0.687

loop_
_space_group_symop_operation_xyz
'x, y, z'
'-x+1/2, -y, z+1/2'
'x+1/2, -y+1/2, -z'
'-x, y+1/2, -z+1/2'

loop_
_atom_site_label
_atom_site_type_symbol
_atom_site_fract_x
_atom_site_fract_y
_atom_site_fract_z
_atom_site_U_iso_or_equiv
_atom_site_adp_type
_atom_site_occupancy
_atom_site_site_symmetry_order
_atom_site_calc_flag
_atom_site_refinement_flags_posn
_atom_site_refinement_flags_occupancy
C1 C 0.9330(2) -0.06088(8) 0.15729(5) 0.0185(3) Uani 1 1 d . .
C3 C 1.1144(2) -0.06647(8) 0.08767(5) 0.0195(3) Uani 1 1 d . .
H3 H 1.2331 -0.0493 0.0782 0.023 Uiso 1 1 calc R .
C4 C 0.9733(2) -0.02384(8) 0.06274(5) 0.0194(3) Uani 1 1 d . .
C6 C 0.8701(2) 0.04588(8) 0.00430(6) 0.0217(3) Uani 1 1 d . .
C7 C 0.9052(3) 0.08573(9) -0.03560(6) 0.0276(4) Uani 1 1 d . .
H7 H 1.0216 0.0885 -0.0473 0.033 Uiso 1 1 calc R .
C8 C 0.7675(3) 0.12068(10) -0.05750(6) 0.0328(4) Uani 1 1 d . .
H8 H 0.7922 0.1473 -0.0838 0.039 Uiso 1 1 calc R .
C9 C 0.5907(3) 0.11669(10) -0.04082(7) 0.0335(4) Uani 1 1 d . .
H9 H 0.4988 0.1404 -0.0561 0.040 Uiso 1 1 calc R .
C10 C 0.5530(3) 0.07753(9) -0.00178(6) 0.0273(4) Uani 1 1 d . .
H10 H 0.4358 0.0744 0.0093 0.033 Uiso 1 1 calc R .
C11 C 0.6925(2) 0.04256(8) 0.02106(6) 0.0215(3) Uani 1 1 d . .
C12 C 0.6530(2) 0.00219(8) 0.06285(6) 0.0189(3) Uani 1 1 d . .
C14 C 0.7833(2) -0.07602(8) 0.12244(5) 0.0177(3) Uani 1 1 d . .
H14 H 0.6671 -0.0667 0.1373 0.021 Uiso 1 1 calc R .
C15 C 0.7872(2) -0.15241(8) 0.10591(6) 0.0181(3) Uani 1 1 d . .
H15A H 0.7281 -0.1808 0.1293 0.022 Uiso 1 1 calc R .
H15B H 0.7165 -0.1558 0.0776 0.022 Uiso 1 1 calc R .
C17 C 0.9734(2) -0.18397(8) 0.09630(5) 0.0188(3) Uani 1 1 d . .
C18 C 1.0657(2) -0.21701(8) 0.14060(5) 0.0196(3) Uani 1 1 d . .
H18 H 1.1869 -0.1978 0.1446 0.023 Uiso 1 1 calc R .
C20 C 1.0201(2) -0.28146(8) 0.20928(5) 0.0221(3) Uani 1 1 d . .
H20 H 1.1355 -0.2752 0.2253 0.026 Uiso 1 1 calc R .
C21 C 1.0422(2) -0.33181(9) 0.16903(6) 0.0221(3) Uani 1 1 d . .
C23 C 1.0307(2) -0.30591(9) 0.08398(6) 0.0207(3) Uani 1 1 d . .
C24 C 1.0406(2) -0.36932(9) 0.06086(6) 0.0248(3) Uani 1 1 d . .
H24 H 1.0868 -0.4090 0.0751 0.030 Uiso 1 1 calc R .
C25 C 0.9776(2) -0.37043(9) 0.01525(6) 0.0264(4) Uani 1 1 d . .
H25 H 0.9808 -0.4120 -0.0013 0.032 Uiso 1 1 calc R .
C26 C 0.9101(2) -0.31092(9) -0.00615(6) 0.0248(3) Uani 1 1 d . .
H26 H 0.8687 -0.3133 -0.0367 0.030 Uiso 1 1 calc R .
C27 C 0.9038(2) -0.24775(9) 0.01767(6) 0.0220(3) Uani 1 1 d . .
H27 H 0.8600 -0.2078 0.0033 0.026 Uiso 1 1 calc R .
C28 C 0.9644(2) -0.24582(8) 0.06333(6) 0.0197(3) Uani 1 1 d . .
C29 C 0.8800(3) -0.30697(10) 0.24328(6) 0.0297(4) Uani 1 1 d . .
H29A H 0.7693 -0.3156 0.2271 0.044 Uiso 1 1 calc GR .
H29B H 0.8608 -0.2722 0.2668 0.044 Uiso 1 1 calc GR .
H29C H 0.9209 -0.3493 0.2576 0.044 Uiso 1 1 calc GR .
N2 N 1.09649(19) -0.05665(7) 0.13750(5) 0.0200(3) Uani 1 1 d . .
H2 H 1.1898 -0.0482 0.1543 0.024 Uiso 1 1 calc R .
N5 N 1.0131(2) 0.01155(7) 0.02608(5) 0.0216(3) Uani 1 1 d . .
N13 N 0.80444(18) -0.02910(7) 0.08220(5) 0.0180(3) Uani 1 1 d . .
N19 N 0.9692(2) -0.21622(7) 0.18508(5) 0.0220(3) Uani 1 1 d . .
H19 H 1.0015 -0.1793 0.2019 0.026 Uiso 1 1 d R .
N22 N 1.07618(19) -0.29186(7) 0.13071(5) 0.0200(3) Uani 1 1 d . .
O1 O 0.90466(17) -0.05597(6) 0.19932(4) 0.0224(2) Uani 1 1 d . .
O2 O 0.50418(16) -0.00532(6) 0.08050(4) 0.0224(2) Uani 1 1 d . .
O3 O 1.09883(15) -0.13750(6) 0.07318(4) 0.0197(2) Uani 1 1 d . .
O4 O 1.02825(19) -0.39491(6) 0.17005(4) 0.0283(3) Uani 1 1 d . .
C1A C 1.4336(2) -0.09860(8) 0.23381(5) 0.0180(3) Uani 1 1 d . .
C3A C 1.5892(2) -0.10991(8) 0.30752(5) 0.0189(3) Uani 1 1 d . .
H3A H 1.6964 -0.1354 0.3177 0.023 Uiso 1 1 calc R .
C4A C 1.4265(2) -0.14761(8) 0.32628(5) 0.0179(3) Uani 1 1 d . .
C6A C 1.2831(2) -0.21966(8) 0.37701(6) 0.0222(3) Uani 1 1 d . .
C7A C 1.2885(3) -0.26114(9) 0.41743(6) 0.0287(4) Uani 1 1 d . .
H7A H 1.3954 -0.2658 0.4340 0.034 Uiso 1 1 calc R .
C8A C 1.1355(3) -0.29487(10) 0.43241(7) 0.0331(4) Uani 1 1 d . .
H8A H 1.1396 -0.3215 0.4594 0.040 Uiso 1 1 calc R .
C9A C 0.9749(3) -0.28970(9) 0.40771(7) 0.0322(4) Uani 1 1 d . .
H9A H 0.8737 -0.3139 0.4178 0.039 Uiso 1 1 calc R .
C10A C 0.9657(3) -0.24884(9) 0.36836(6) 0.0259(4) Uani 1 1 d . .
H10A H 0.8581 -0.2449 0.3521 0.031 Uiso 1 1 calc R .
C11A C 1.1190(2) -0.21319(8) 0.35296(6) 0.0213(3) Uani 1 1 d . .
C12A C 1.1090(2) -0.16669(8) 0.31265(5) 0.0190(3) Uani 1 1 d . .
C14A C 1.2801(2) -0.07932(8) 0.26635(5) 0.0176(3) Uani 1 1 d . .
H14A H 1.1673 -0.0794 0.2487 0.021 Uiso 1 1 calc R .
C15A C 1.3047(2) -0.00713(8) 0.28926(6) 0.0194(3) Uani 1 1 d . .
H15C H 1.2245 -0.0046 0.3158 0.023 Uiso 1 1 calc R .
H15D H 1.2654 0.0279 0.2672 0.023 Uiso 1 1 calc R .
C17A C 1.4955(2) 0.01300(8) 0.30602(6) 0.0195(3) Uani 1 1 d . .
C18A C 1.6122(2) 0.04993(8) 0.26776(6) 0.0199(3) Uani 1 1 d . .
H18A H 1.7395 0.0383 0.2720 0.024 Uiso 1 1 calc R .
C20A C 1.5835(2) 0.11295(8) 0.19663(6) 0.0229(3) Uani 1 1 d . .
H20A H 1.7020 0.1165 0.1819 0.027 Uiso 1 1 calc R .
C21A C 1.5719(2) 0.16336(8) 0.23747(6) 0.0214(3) Uani 1 1 d . .
C23A C 1.5259(2) 0.13474(8) 0.32304(5) 0.0203(3) Uani 1 1 d . .
C24A C 1.5121(2) 0.19625(9) 0.34783(6) 0.0234(3) Uani 1 1 d . .
H24A H 1.5346 0.2392 0.3341 0.028 Uiso 1 1 calc R .
C25A C 1.4624(2) 0.19058(9) 0.39464(6) 0.0253(4) Uani 1 1 d . .
H25A H 1.4543 0.2307 0.4127 0.030 Uiso 1 1 calc R .
C26A C 1.4250(2) 0.12642(9) 0.41488(6) 0.0269(4) Uani 1 1 d . .
H26A H 1.3954 0.1240 0.4463 0.032 Uiso 1 1 calc R .
C27A C 1.4314(2) 0.06570(9) 0.38842(6) 0.0247(3) Uani 1 1 d . .
H27A H 1.4020 0.0229 0.4015 0.030 Uiso 1 1 calc R .
C28A C 1.4826(2) 0.07043(8) 0.34218(6) 0.0207(3) Uani 1 1 d . .
C29A C 1.4369(3) 0.12695(9) 0.16097(6) 0.0293(4) Uani 1 1 d . .
H29D H 1.3212 0.1219 0.1754 0.044 Uiso 1 1 calc GR .
H29E H 1.4475 0.0943 0.1358 0.044 Uiso 1 1 calc GR .
H29F H 1.4493 0.1735 0.1492 0.044 Uiso 1 1 calc GR .
N2A N 1.58741(19) -0.11030(7) 0.25716(4) 0.0187(3) Uani 1 1 d . .
H2A H 1.6853 -0.1181 0.2421 0.022 Uiso 1 1 calc R .
N5A N 1.4409(2) -0.18765(7) 0.36218(5) 0.0212(3) Uani 1 1 d . .
N13A N 1.27022(18) -0.13351(7) 0.30269(5) 0.0175(3) Uani 1 1 d . .
N19A N 1.5631(2) 0.04365(7) 0.21881(5) 0.0236(3) Uani 1 1 d . .
H19A H 1.6345 0.0129 0.2048 0.028 Uiso 1 1 d R .
N22A N 1.5831(2) 0.12420(7) 0.27671(5) 0.0200(3) Uani 1 1 d . .
O1A O 1.55536(18) 0.22687(6) 0.23551(4) 0.0262(3) Uani 1 1 d . .
O2A O 1.59592(16) -0.04213(6) 0.32779(4) 0.0199(2) Uani 1 1 d . .
O4A O 1.41709(16) -0.10232(6) 0.19123(4) 0.0219(2) Uani 1 1 d . .
O5A O 0.97379(16) -0.15619(6) 0.28902(4) 0.0231(2) Uani 1 1 d . .
O1W O 1.9699(5) -0.0268(2) 0.37049(14) 0.0329(8) Uani 0.35 1 d . P
H1WA H 1.9753 0.0164 0.3640 0.049 Uiso 0.35 1 d G P
H1WB H 1.8645 -0.0418 0.3649 0.049 Uiso 0.35 1 d G P

loop_
_atom_site_aniso_label
_atom_site_aniso_U_11
_atom_site_aniso_U_22
_atom_site_aniso_U_33
_atom_site_aniso_U_23
_atom_site_aniso_U_13
_atom_site_aniso_U_12
C1 0.0193(8) 0.0163(7) 0.0200(7) -0.0008(6) 0.0002(6) 0.0007(6)
C3 0.0164(8) 0.0201(7) 0.0220(8) -0.0005(6) 0.0015(6) -0.0007(6)
C4 0.0176(8) 0.0191(7) 0.0214(7) -0.0026(6) 0.0036(6) -0.0018(6)
C6 0.0259(9) 0.0184(7) 0.0210(8) -0.0017(6) 0.0031(6) 0.0015(6)
C7 0.0342(10) 0.0242(8) 0.0244(8) 0.0018(7) 0.0085(8) 0.0022(8)
C8 0.0430(12) 0.0310(10) 0.0246(9) 0.0093(7) 0.0067(8) 0.0059(8)
C9 0.0379(11) 0.0340(10) 0.0285(9) 0.0100(7) 0.0000(8) 0.0081(9)
C10 0.0268(10) 0.0283(8) 0.0268(8) 0.0038(7) -0.0001(7) 0.0021(7)
C11 0.0256(9) 0.0187(7) 0.0203(8) -0.0010(6) 0.0005(7) -0.0003(6)
C12 0.0198(8) 0.0174(7) 0.0194(7) -0.0019(6) -0.0012(6) -0.0005(6)
C14 0.0160(8) 0.0203(8) 0.0169(7) 0.0004(6) 0.0004(6) 0.0000(6)
C15 0.0149(8) 0.0200(7) 0.0196(7) 0.0015(6) 0.0001(6) -0.0012(6)
C17 0.0150(8) 0.0204(7) 0.0211(7) 0.0006(6) -0.0002(6) -0.0017(6)
C18 0.0173(8) 0.0200(7) 0.0215(7) -0.0012(6) -0.0017(6) 0.0004(6)
C20 0.0206(9) 0.0234(8) 0.0222(8) 0.0022(6) -0.0037(6) -0.0020(6)
C21 0.0171(8) 0.0226(8) 0.0267(8) 0.0021(6) -0.0043(6) 0.0019(6)
C23 0.0156(8) 0.0251(8) 0.0215(8) -0.0019(6) 0.0004(6) 0.0006(6)
C24 0.0225(9) 0.0235(8) 0.0284(8) -0.0032(7) 0.0024(7) 0.0025(7)
C25 0.0253(9) 0.0250(8) 0.0289(8) -0.0085(7) 0.0030(7) -0.0020(7)
C26 0.0195(9) 0.0327(9) 0.0220(8) -0.0041(7) 0.0009(7) -0.0055(7)
C27 0.0176(8) 0.0258(8) 0.0225(7) -0.0003(6) -0.0002(6) -0.0018(6)
C28 0.0151(8) 0.0227(8) 0.0214(7) -0.0022(6) 0.0013(6) -0.0007(6)
C29 0.0324(11) 0.0322(9) 0.0243(8) -0.0003(7) 0.0019(7) -0.0070(8)
N2 0.0150(7) 0.0241(7) 0.0208(6) -0.0027(5) -0.0010(5) -0.0018(5)
N5 0.0232(7) 0.0198(6) 0.0217(6) -0.0005(5) 0.0043(6) -0.0009(5)
N13 0.0154(7) 0.0193(6) 0.0192(6) 0.0014(5) 0.0021(5) 0.0003(5)
N19 0.0257(8) 0.0217(6) 0.0187(6) -0.0004(5) -0.0021(5) 0.0022(6)
N22 0.0187(7) 0.0196(6) 0.0216(6) -0.0010(5) -0.0016(5) 0.0013(5)
O1 0.0224(6) 0.0264(6) 0.0184(5) -0.0022(4) 0.0002(5) 0.0011(5)
O2 0.0160(6) 0.0259(6) 0.0253(6) 0.0028(5) 0.0005(5) -0.0007(5)
O3 0.0168(6) 0.0199(5) 0.0226(5) -0.0009(4) 0.0034(4) -0.0018(4)
O4 0.0316(7) 0.0216(6) 0.0316(6) 0.0026(5) -0.0031(5) 0.0001(5)
C1A 0.0168(8) 0.0162(7) 0.0210(7) 0.0006(6) 0.0008(6) -0.0017(6)
C3A 0.0180(8) 0.0188(7) 0.0199(7) -0.0003(6) -0.0009(6) 0.0026(6)
C4A 0.0184(8) 0.0159(7) 0.0193(7) -0.0025(6) -0.0006(6) 0.0021(6)
C6A 0.0273(9) 0.0167(7) 0.0226(8) 0.0003(6) 0.0045(7) 0.0003(7)
C7A 0.0348(11) 0.0243(8) 0.0268(9) 0.0053(7) 0.0022(8) 0.0037(8)
C8A 0.0430(12) 0.0263(9) 0.0300(9) 0.0083(7) 0.0098(8) 0.0018(8)
C9A 0.0368(11) 0.0246(8) 0.0352(10) 0.0032(7) 0.0127(8) -0.0061(8)
C10A 0.0278(9) 0.0219(8) 0.0281(8) -0.0027(7) 0.0069(7) -0.0032(7)
C11A 0.0247(9) 0.0163(7) 0.0230(8) -0.0017(6) 0.0052(7) -0.0014(6)
C12A 0.0179(8) 0.0179(7) 0.0212(7) -0.0035(6) 0.0038(6) -0.0010(6)
C14A 0.0158(8) 0.0182(7) 0.0186(7) 0.0012(6) -0.0002(6) 0.0002(6)
C15A 0.0170(8) 0.0177(7) 0.0234(8) 0.0011(6) 0.0010(6) 0.0018(6)
C17A 0.0183(8) 0.0180(7) 0.0223(7) 0.0004(6) -0.0010(6) -0.0006(6)
C18A 0.0185(8) 0.0172(7) 0.0239(8) -0.0008(6) 0.0010(6) -0.0013(6)
C20A 0.0239(9) 0.0207(8) 0.0242(8) 0.0020(6) 0.0048(7) -0.0031(7)
C21A 0.0158(8) 0.0210(8) 0.0274(8) 0.0017(6) -0.0004(6) -0.0023(6)
C23A 0.0161(8) 0.0219(8) 0.0228(7) -0.0004(6) -0.0021(6) -0.0006(6)
C24A 0.0200(9) 0.0202(8) 0.0299(8) -0.0023(6) -0.0048(7) 0.0005(6)
C25A 0.0209(9) 0.0248(8) 0.0301(9) -0.0087(7) -0.0042(7) 0.0040(7)
C26A 0.0241(9) 0.0325(9) 0.0241(8) -0.0041(7) 0.0011(7) 0.0038(8)
C27A 0.0234(9) 0.0246(8) 0.0261(8) 0.0005(6) 0.0018(7) -0.0003(7)
C28A 0.0171(8) 0.0211(8) 0.0237(8) -0.0018(6) -0.0010(6) 0.0002(6)
C29A 0.0353(11) 0.0272(8) 0.0253(8) -0.0004(7) -0.0009(7) 0.0000(8)
N2A 0.0157(7) 0.0214(6) 0.0190(6) -0.0002(5) 0.0015(5) 0.0002(5)
N5A 0.0247(8) 0.0185(6) 0.0203(6) 0.0005(5) 0.0002(6) 0.0011(6)
N13A 0.0162(7) 0.0159(6) 0.0203(6) 0.0019(5) 0.0007(5) -0.0013(5)
N19A 0.0313(8) 0.0182(6) 0.0212(6) 0.0000(5) 0.0052(6) -0.0017(6)
N22A 0.0205(7) 0.0171(6) 0.0224(7) -0.0013(5) 0.0004(5) -0.0019(5)
O1A 0.0306(7) 0.0179(6) 0.0301(6) 0.0027(5) -0.0016(5) -0.0022(5)
O2A 0.0197(6) 0.0174(5) 0.0227(5) 0.0000(4) -0.0038(5) -0.0001(4)
O4A 0.0214(6) 0.0250(5) 0.0194(5) -0.0005(4) -0.0003(5) -0.0017(5)
O5A 0.0159(6) 0.0252(6) 0.0281(6) 0.0010(5) 0.0002(5) -0.0018(5)
O1W 0.029(2) 0.0301(18) 0.040(2) 0.0090(16) -0.0001(17) -0.0051(16)

loop_
_atom_type_symbol
_atom_type_description
_atom_type_scat_dispersion_real
_atom_type_scat_dispersion_imag
_atom_type_scat_source
C C 0.0181 0.0091 'International Tables Vol C Tables 4.2.6.8 and 6.1.1.4'
H H 0.0000 0.0000 'International Tables Vol C Tables 4.2.6.8 and 6.1.1.4'
N N 0.0311 0.0180 'International Tables Vol C Tables 4.2.6.8 and 6.1.1.4'
O O 0.0492 0.0322 'International Tables Vol C Tables 4.2.6.8 and 6.1.1.4'

loop_
_geom_angle_atom_site_label_1
_geom_angle_atom_site_label_2
_geom_angle_atom_site_label_3
_geom_angle
N2 C1 C14 113.18(13)
O1 C1 C14 122.30(15)
O1 C1 N2 124.46(15)
C4 C3 H3 108.2
N2 C3 H3 108.2
N2 C3 C4 109.50(13)
O3 C3 H3 108.2
O3 C3 C4 108.77(13)
O3 C3 N2 113.82(13)
N5 C4 C3 120.91(15)
N5 C4 N13 125.44(16)
N13 C4 C3 113.62(13)
C7 C6 C11 118.60(16)
N5 C6 C7 118.79(16)
N5 C6 C11 122.61(15)
C6 C7 H7 119.9
C8 C7 C6 120.10(18)
C8 C7 H7 119.9
C7 C8 H8 119.5
C7 C8 C9 120.98(17)
C9 C8 H8 119.5
C8 C9 H9 120.1
C10 C9 C8 119.88(18)
C10 C9 H9 120.1
C9 C10 H10 120.2
C9 C10 C11 119.54(18)
C11 C10 H10 120.2
C6 C11 C12 119.64(15)
C10 C11 C6 120.89(15)
C10 C11 C12 119.47(16)
N13 C12 C11 113.26(14)
O2 C12 C11 125.78(15)
O2 C12 N13 120.96(14)
C1 C14 H14 108.9
C1 C14 C15 111.72(13)
C15 C14 H14 108.9
N13 C14 C1 108.73(13)
N13 C14 H14 108.9
N13 C14 C15 109.71(12)
C14 C15 H15A 108.2
C14 C15 H15B 108.2
H15A C15 H15B 107.3
C17 C15 C14 116.54(13)
C17 C15 H15A 108.2
C17 C15 H15B 108.2
C15 C17 C18 113.90(13)
C28 C17 C15 112.33(13)
C28 C17 C18 102.00(12)
O3 C17 C15 114.78(12)
O3 C17 C18 109.67(12)
O3 C17 C28 102.88(12)
C17 C18 H18 110.1
N19 C18 C17 119.06(13)
N19 C18 H18 110.1
N19 C18 N22 101.83(12)
N22 C18 C17 105.08(12)
N22 C18 H18 110.1
C21 C20 H20 109.9
C29 C20 H20 109.9
C29 C20 C21 111.20(14)
N19 C20 H20 109.9
N19 C20 C21 102.01(12)
N19 C20 C29 113.66(15)
N22 C21 C20 106.10(13)
O4 C21 C20 127.38(16)
O4 C21 N22 126.49(16)
C24 C23 N22 127.61(16)
C28 C23 C24 122.87(15)
C28 C23 N22 109.47(14)
C23 C24 H24 121.7
C23 C24 C25 116.51(16)
C25 C24 H24 121.7
C24 C25 H25 119.2
C26 C25 C24 121.67(16)
C26 C25 H25 119.2
C25 C26 H26 119.7
C25 C26 C27 120.62(15)
C27 C26 H26 119.7
C26 C27 H27 120.8
C28 C27 C26 118.49(16)
C28 C27 H27 120.8
C23 C28 C17 111.53(14)
C23 C28 C27 119.83(15)
C27 C28 C17 128.63(15)
C20 C29 H29A 109.5
C20 C29 H29B 109.5
C20 C29 H29C 109.5
H29A C29 H29B 109.5
H29A C29 H29C 109.5
H29B C29 H29C 109.5
C1 N2 C3 119.52(14)
C1 N2 H2 120.2
C3 N2 H2 120.2
C4 N5 C6 116.09(15)
C4 N13 C12 122.92(13)
C4 N13 C14 117.39(13)
C12 N13 C14 119.39(13)
C18 N19 C20 105.98(13)
C18 N19 H19 110.4
C20 N19 H19 110.4
C21 N22 C18 112.59(13)
C21 N22 C23 128.01(14)
C23 N22 C18 111.04(13)
C3 O3 C17 120.29(12)
N2A C1A C14A 111.84(13)
O4A C1A C14A 123.37(15)
O4A C1A N2A 124.78(15)
C4A C3A H3A 107.8
N2A C3A H3A 107.8
N2A C3A C4A 110.31(13)
O2A C3A H3A 107.8
O2A C3A C4A 108.61(12)
O2A C3A N2A 114.42(12)
N5A C4A C3A 120.28(15)
N5A C4A N13A 125.64(15)
N13A C4A C3A 114.07(13)
C11A C6A C7A 118.64(16)
N5A C6A C7A 118.56(16)
N5A C6A C11A 122.79(14)
C6A C7A H7A 120.0
C8A C7A C6A 119.97(18)
C8A C7A H7A 120.0
C7A C8A H8A 119.5
C7A C8A C9A 121.02(17)
C9A C8A H8A 119.5
C8A C9A H9A 120.0
C10A C9A C8A 120.08(18)
C10A C9A H9A 120.0
C9A C10A H10A 120.1
C9A C10A C11A 119.78(18)
C11A C10A H10A 120.1
C6A C11A C12A 119.09(15)
C10A C11A C6A 120.47(15)
C10A C11A C12A 120.40(16)
N13A C12A C11A 113.53(14)
O5A C12A C11A 125.32(15)
O5A C12A N13A 121.15(14)
C1A C14A H14A 108.9
C1A C14A C15A 113.02(13)
C15A C14A H14A 108.9
N13A C14A C1A 107.51(12)
N13A C14A H14A 108.9
N13A C14A C15A 109.66(12)
C14A C15A H15C 107.9
C14A C15A H15D 107.9
C14A C15A C17A 117.74(13)
H15C C15A H15D 107.2
C17A C15A H15C 107.9
C17A C15A H15D 107.9
C15A C17A C18A 113.67(13)
C28A C17A C15A 109.64(13)
C28A C17A C18A 100.76(12)
O2A C17A C15A 115.31(13)
O2A C17A C18A 110.51(13)
O2A C17A C28A 105.63(12)
C17A C18A H18A 110.1
N19A C18A C17A 120.00(14)
N19A C18A H18A 110.1
N19A C18A N22A 102.30(12)
N22A C18A C17A 103.59(12)
N22A C18A H18A 110.1
C21A C20A H20A 109.9
C29A C20A H20A 109.9
C29A C20A C21A 111.49(14)
N19A C20A H20A 109.9
N19A C20A C21A 103.45(12)
N19A C20A C29A 112.02(14)
N22A C21A C20A 106.55(13)
O1A C21A C20A 126.97(15)
O1A C21A N22A 126.48(16)
C24A C23A C28A 122.51(15)
C24A C23A N22A 129.09(15)
C28A C23A N22A 108.40(14)
C23A C24A H24A 121.7
C23A C24A C25A 116.66(16)
C25A C24A H24A 121.7
C24A C25A H25A 119.2
C26A C25A C24A 121.59(16)
C26A C25A H25A 119.2
C25A C26A H26A 119.8
C25A C26A C27A 120.41(16)
C27A C26A H26A 119.8
C26A C27A H27A 120.7
C28A C27A C26A 118.59(16)
C28A C27A H27A 120.7
C23A C28A C17A 111.07(14)
C27A C28A C17A 128.80(15)
C27A C28A C23A 120.11(15)
C20A C29A H29D 109.5
C20A C29A H29E 109.5
C20A C29A H29F 109.5
H29D C29A H29E 109.5
H29D C29A H29F 109.5
H29E C29A H29F 109.5
C1A N2A C3A 120.40(14)
C1A N2A H2A 119.8
C3A N2A H2A 119.8
C4A N5A C6A 115.96(15)
C4A N13A C12A 122.62(13)
C4A N13A C14A 116.54(13)
C12A N13A C14A 120.83(13)
C18A N19A C20A 108.35(12)
C18A N19A H19A 109.9
C20A N19A H19A 109.9
C21A N22A C18A 113.70(13)
C21A N22A C23A 133.26(14)
C23A N22A C18A 110.46(12)
C3A O2A C17A 118.38(11)
H1WA O1W H1WB 109.5

loop_
_geom_bond_atom_site_label_1
_geom_bond_atom_site_label_2
_geom_bond_distance
C1 C14 1.525(2)
C1 N2 1.344(2)
C1 O1 1.230(2)
C3 H3 0.9800
C3 C4 1.511(2)
C3 N2 1.450(2)
C3 O3 1.4299(18)
C4 N5 1.288(2)
C4 N13 1.378(2)
C6 C7 1.402(2)
C6 C11 1.407(2)
C6 N5 1.398(2)
C7 H7 0.9300
C7 C8 1.375(3)
C8 H8 0.9300
C8 C9 1.402(3)
C9 H9 0.9300
C9 C10 1.378(2)
C10 H10 0.9300
C10 C11 1.398(2)
C11 C12 1.459(2)
C12 N13 1.392(2)
C12 O2 1.225(2)
C14 H14 0.9800
C14 C15 1.541(2)
C14 N13 1.4737(19)
C15 H15A 0.9700
C15 H15B 0.9700
C15 C17 1.536(2)
C17 C18 1.579(2)
C17 C28 1.520(2)
C17 O3 1.4508(19)
C18 H18 0.9800
C18 N19 1.466(2)
C18 N22 1.4660(19)
C20 H20 0.9800
C20 C21 1.516(2)
C20 C29 1.509(2)
C20 N19 1.481(2)
C21 N22 1.365(2)
C21 O4 1.215(2)
C23 C24 1.388(2)
C23 C28 1.387(2)
C23 N22 1.410(2)
C24 H24 0.9300
C24 C25 1.391(2)
C25 H25 0.9300
C25 C26 1.391(3)
C26 H26 0.9300
C26 C27 1.393(2)
C27 H27 0.9300
C27 C28 1.387(2)
C29 H29A 0.9600
C29 H29B 0.9600
C29 H29C 0.9600
N2 H2 0.8600
N19 H19 0.8899
C1A C14A 1.521(2)
C1A N2A 1.345(2)
C1A O4A 1.2312(19)
C3A H3A 0.9800
C3A C4A 1.509(2)
C3A N2A 1.447(2)
C3A O2A 1.4259(18)
C4A N5A 1.290(2)
C4A N13A 1.372(2)
C6A C7A 1.408(2)
C6A C11A 1.407(3)
C6A N5A 1.391(2)
C7A H7A 0.9300
C7A C8A 1.378(3)
C8A H8A 0.9300
C8A C9A 1.393(3)
C9A H9A 0.9300
C9A C10A 1.377(3)
C10A H10A 0.9300
C10A C11A 1.401(2)
C11A C12A 1.464(2)
C12A N13A 1.387(2)
C12A O5A 1.230(2)
C14A H14A 0.9800
C14A C15A 1.544(2)
C14A N13A 1.4753(19)
C15A H15C 0.9700
C15A H15D 0.9700
C15A C17A 1.547(2)
C17A C18A 1.569(2)
C17A C28A 1.517(2)
C17A O2A 1.4377(19)
C18A H18A 0.9800
C18A N19A 1.458(2)
C18A N22A 1.4640(19)
C20A H20A 0.9800
C20A C21A 1.523(2)
C20A C29A 1.520(3)
C20A N19A 1.482(2)
C21A N22A 1.357(2)
C21A O1A 1.226(2)
C23A C24A 1.382(2)
C23A C28A 1.389(2)
C23A N22A 1.412(2)
C24A H24A 0.9300
C24A C25A 1.399(3)
C25A H25A 0.9300
C25A C26A 1.390(3)
C26A H26A 0.9300
C26A C27A 1.392(2)
C27A H27A 0.9300
C27A C28A 1.385(2)
C29A H29D 0.9600
C29A H29E 0.9600
C29A H29F 0.9600
N2A H2A 0.8600
N19A H19A 0.8901
O1W H1WA 0.8503
O1W H1WB 0.8499

loop_
_geom_torsion_atom_site_label_1
_geom_torsion_atom_site_label_2
_geom_torsion_atom_site_label_3
_geom_torsion_atom_site_label_4
_geom_torsion
C1 C14 C15 C17 -40.69(18)
C1 C14 N13 C4 48.23(17)
C1 C14 N13 C12 -137.96(14)
C3 C4 N5 C6 176.48(14)
C3 C4 N13 C12 -175.60(14)
C3 C4 N13 C14 -2.02(19)
C4 C3 N2 C1 47.02(19)
C4 C3 O3 C17 -85.88(16)
C6 C7 C8 C9 -0.6(3)
C6 C11 C12 N13 0.6(2)
C6 C11 C12 O2 -179.13(16)
C7 C6 C11 C10 0.7(2)
C7 C6 C11 C12 -179.20(15)
C7 C6 N5 C4 179.51(15)
C7 C8 C9 C10 0.3(3)
C8 C9 C10 C11 0.5(3)
C9 C10 C11 C6 -1.0(3)
C9 C10 C11 C12 178.88(16)
C10 C11 C12 N13 -179.30(14)
C10 C11 C12 O2 0.9(3)
C11 C6 C7 C8 0.1(3)
C11 C6 N5 C4 0.1(2)
C11 C12 N13 C4 -1.8(2)
C11 C12 N13 C14 -175.27(13)
C14 C1 N2 C3 -0.1(2)
C14 C15 C17 C18 87.23(16)
C14 C15 C17 C28 -157.44(13)
C14 C15 C17 O3 -40.37(19)
C15 C14 N13 C4 -74.22(17)
C15 C14 N13 C12 99.59(16)
C15 C17 C18 N19 1.2(2)
C15 C17 C18 N22 114.29(14)
C15 C17 C28 C23 -120.09(15)
C15 C17 C28 C27 61.1(2)
C15 C17 O3 C3 43.73(18)
C17 C18 N19 C20 145.83(14)
C17 C18 N22 C21 -141.25(14)
C17 C18 N22 C23 9.75(17)
C18 C17 C28 C23 2.26(18)
C18 C17 C28 C27 -176.58(17)
C18 C17 O3 C3 -85.99(16)
C20 C21 N22 C18 -4.40(19)
C20 C21 N22 C23 -149.35(16)
C21 C20 N19 C18 -33.73(16)
C23 C24 C25 C26 0.6(3)
C24 C23 C28 C17 -178.68(15)
C24 C23 C28 C27 0.3(3)
C24 C23 N22 C18 173.80(17)
C24 C23 N22 C21 -40.8(3)
C24 C25 C26 C27 0.2(3)
C25 C26 C27 C28 -0.8(2)
C26 C27 C28 C17 179.30(16)
C26 C27 C28 C23 0.6(2)
C28 C17 C18 N19 -120.09(15)
C28 C17 C18 N22 -6.97(16)
C28 C17 O3 C3 166.06(13)
C28 C23 C24 C25 -0.9(3)
C28 C23 N22 C18 -8.67(19)
C28 C23 N22 C21 136.71(17)
C29 C20 C21 N22 144.74(15)
C29 C20 C21 O4 -33.6(2)
C29 C20 N19 C18 -153.53(14)
N2 C1 C14 C15 74.01(16)
N2 C1 C14 N13 -47.22(17)
N2 C3 C4 N5 136.71(15)
N2 C3 C4 N13 -45.21(18)
N2 C3 O3 C17 36.5(2)
N5 C4 N13 C12 2.4(2)
N5 C4 N13 C14 175.96(15)
N5 C6 C7 C8 -179.33(16)
N5 C6 C11 C10 -179.86(15)
N5 C6 C11 C12 0.2(2)
N13 C4 N5 C6 -1.4(2)
N13 C14 C15 C17 79.96(17)
N19 C18 N22 C21 -16.46(18)
N19 C18 N22 C23 134.53(14)
N19 C20 C21 N22 23.22(17)
N19 C20 C21 O4 -155.11(18)
N22 C18 N19 C20 30.96(16)
N22 C23 C24 C25 176.38(17)
N22 C23 C28 C17 3.65(19)
N22 C23 C28 C27 -177.40(15)
O1 C1 C14 C15 -103.33(17)
O1 C1 C14 N13 135.44(15)
O1 C1 N2 C3 177.15(14)
O2 C12 N13 C4 177.94(15)
O2 C12 N13 C14 4.5(2)
O3 C3 C4 N5 -98.34(17)
O3 C3 C4 N13 79.75(16)
O3 C3 N2 C1 -74.95(18)
O3 C17 C18 N19 131.37(14)
O3 C17 C18 N22 -115.51(14)
O3 C17 C28 C23 115.94(15)
O3 C17 C28 C27 -62.9(2)
O4 C21 N22 C18 173.95(17)
O4 C21 N22 C23 29.0(3)
C1A C14A C15A C17A -40.66(19)
C1A C14A N13A C4A 52.96(17)
C1A C14A N13A C12A -128.46(15)
C3A C4A N5A C6A 179.55(13)
C3A C4A N13A C12A 175.48(13)
C3A C4A N13A C14A -5.97(19)
C4A C3A N2A C1A 42.19(19)
C4A C3A O2A C17A -85.89(16)
C6A C7A C8A C9A 1.1(3)
C6A C11A C12A N13A 0.2(2)
C6A C11A C12A O5A -179.46(15)
C7A C6A C11A C10A -1.6(2)
C7A C6A C11A C12A 176.12(15)
C7A C6A N5A C4A -176.81(15)
C7A C8A C9A C10A -1.8(3)
C8A C9A C10A C11A 0.8(3)
C9A C10A C11A C6A 1.0(2)
C9A C10A C11A C12A -176.75(16)
C10A C11A C12A N13A 177.97(14)
C10A C11A C12A O5A -1.7(2)
C11A C6A C7A C8A 0.6(3)
C11A C6A N5A C4A 4.2(2)
C11A C12A N13A C4A 4.9(2)
C11A C12A N13A C14A -173.58(13)
C14A C1A N2A C3A 5.4(2)
C14A C15A C17A C18A 88.96(16)
C14A C15A C17A C28A -159.15(13)
C14A C15A C17A O2A -40.12(19)
C15A C14A N13A C4A -70.27(17)
C15A C14A N13A C12A 108.31(16)
C15A C17A C18A N19A -18.7(2)
C15A C17A C18A N22A 94.37(15)
C15A C17A C28A C23A -102.52(16)
C15A C17A C28A C27A 75.8(2)
C15A C17A O2A C3A 42.11(19)
C17A C18A N19A C20A 137.45(15)
C17A C18A N22A C21A -142.23(14)
C17A C18A N22A C23A 22.06(17)
C18A C17A C28A C23A 17.58(18)
C18A C17A C28A C27A -164.10(18)
C18A C17A O2A C3A -88.51(16)
C20A C21A N22A C18A 3.29(19)
C20A C21A N22A C23A -156.31(17)
C21A C20A N19A C18A -22.20(18)
C23A C24A C25A C26A -1.4(3)
C24A C23A C28A C17A 175.25(16)
C24A C23A C28A C27A -3.2(3)
C24A C23A N22A C18A 168.33(17)
C24A C23A N22A C21A -31.6(3)
C24A C25A C26A C27A -1.7(3)
C25A C26A C27A C28A 2.5(3)
C26A C27A C28A C17A -178.26(17)
C26A C27A C28A C23A -0.1(3)
C28A C17A C18A N19A -135.92(15)
C28A C17A C18A N22A -22.81(15)
C28A C17A O2A C3A 163.34(13)
C28A C23A C24A C25A 3.9(3)
C28A C23A N22A C18A -11.45(19)
C28A C23A N22A C21A 148.64(18)
C29A C20A C21A N22A 132.05(15)
C29A C20A C21A O1A -47.9(2)
C29A C20A N19A C18A -142.40(15)
N2A C1A C14A C15A 68.77(17)
N2A C1A C14A N13A -52.37(17)
N2A C3A C4A N5A 140.16(14)
N2A C3A C4A N13A -41.37(17)
N2A C3A O2A C17A 37.83(19)
N5A C4A N13A C12A -6.1(2)
N5A C4A N13A C14A 172.41(14)
N5A C6A C7A C8A -178.48(16)
N5A C6A C11A C10A 177.39(15)
N5A C6A C11A C12A -4.9(2)
N13A C4A N5A C6A 1.3(2)
N13A C14A C15A C17A 79.26(17)
N19A C18A N22A C21A -16.84(18)
N19A C18A N22A C23A 147.45(13)
N19A C20A C21A N22A 11.49(18)
N19A C20A C21A O1A -168.42(18)
N22A C18A N19A C20A 23.66(17)
N22A C23A C24A C25A -175.84(16)
N22A C23A C28A C17A -4.96(19)
N22A C23A C28A C27A 176.56(16)
O1A C21A N22A C18A -176.80(17)
O1A C21A N22A C23A 23.6(3)
O2A C3A C4A N5A -93.70(16)
O2A C3A C4A N13A 84.77(15)
O2A C3A N2A C1A -80.61(18)
O2A C17A C18A N19A 112.74(15)
O2A C17A C18A N22A -134.15(13)
O2A C17A C28A C23A 132.63(15)
O2A C17A C28A C27A -49.1(2)
O4A C1A C14A C15A -110.73(17)
O4A C1A C14A N13A 128.13(16)
O4A C1A N2A C3A -175.14(15)
O5A C12A N13A C4A -175.38(14)
O5A C12A N13A C14A 6.1(2)
